data_7214067
loop_
_publ_author_name
'Clark, Ewan R.'
'Hayward, John J.'
'Leontowicz, Bryce J.'
'Eisler, Dana J.'
'Rawson, Jeremy M.'

_publ_section_title
;
 Syntheses of, and structural studies on, benzo-fused 1,2,4-thiadiazines
;
_journal_issue 9
_journal_name_full CrystEngComm
_journal_page_first 1755
_journal_paper_doi 10.1039/c3ce42205d
_journal_volume 16
_journal_year 2014
_chemical_formula_moiety 'C13 H10 N2 S'
_chemical_formula_sum 'C13 H10 N2 S'
_chemical_formula_weight 226.29
_chemical_name_systematic
; 
 ? 
;
_space_group_IT_number 14
_symmetry_cell_setting monoclinic
_symmetry_space_group_name_Hall '-P 2ybc'
_symmetry_space_group_name_H-M 'P 1 21/c 1'
_atom_sites_solution_hydrogens geom
_atom_sites_solution_primary direct
_atom_sites_solution_secondary difmap
_audit_creation_method SHELXL-97
_cell_angle_alpha 90.00
_cell_angle_beta 100.8710(18)
_cell_angle_gamma 90.00
_cell_formula_units_Z 4
_cell_length_a 6.9316(2)
_cell_length_b 15.6631(5)
_cell_length_c 10.3420(3)
_cell_measurement_reflns_used 7114
_cell_measurement_temperature 180(2)
_cell_measurement_theta_max 27.88
_cell_measurement_theta_min 1.02
_cell_volume 1102.68(6)
_computing_cell_refinement 'HKL Scalepack (Otwinowski & Minor 1997)'
_computing_data_collection 'Collect (Nonius B.V. 1998)'
_computing_data_reduction
;
 HKL Denzo and Scalepack (Otwinowski & Minor 1997)
;
_computing_publication_material 'SHELXL-97 (Sheldrick 1997)'
_computing_structure_refinement 'SHELXL-97 (Sheldrick 1997)'
_computing_structure_solution 'SIR-92 (Altomare et al. 1994)'
_diffrn_ambient_temperature 180(2)
_diffrn_measured_fraction_theta_full 0.991
_diffrn_measured_fraction_theta_max 0.991
_diffrn_measurement_device_type 'Nonius Kappa CCD'
_diffrn_measurement_method 'Thin slice \w and \f scans'
_diffrn_radiation_source 'fine-focus sealed tube'
_diffrn_radiation_type MoK\a
_diffrn_radiation_wavelength 0.71073
_diffrn_reflns_av_R_equivalents 0.0459
_diffrn_reflns_av_sigmaI/netI 0.0441
_diffrn_reflns_limit_h_max 9
_diffrn_reflns_limit_h_min -9
_diffrn_reflns_limit_k_max 20
_diffrn_reflns_limit_k_min -20
_diffrn_reflns_limit_l_max 13
_diffrn_reflns_limit_l_min -12
_diffrn_reflns_number 6625
_diffrn_reflns_theta_full 27.93
_diffrn_reflns_theta_max 27.93
_diffrn_reflns_theta_min 3.52
_exptl_absorpt_coefficient_mu 0.264
_exptl_absorpt_correction_T_max 0.982
_exptl_absorpt_correction_T_min 0.878
_exptl_absorpt_correction_type multi-scan
_exptl_absorpt_process_details
;
multi-scan from symmetry-related measurements 
 Sortav (Blessing 1995)
;
_exptl_crystal_colour yellow
_exptl_crystal_density_diffrn 1.363
_exptl_crystal_density_method 'not measured'
_exptl_crystal_description 'square rod'
_exptl_crystal_F_000 472
_exptl_crystal_size_max 0.42
_exptl_crystal_size_mid 0.12
_exptl_crystal_size_min 0.07
_refine_diff_density_max 0.311
_refine_diff_density_min -0.241
_refine_diff_density_rms 0.068
_refine_ls_extinction_method none
_refine_ls_goodness_of_fit_ref 1.052
_refine_ls_hydrogen_treatment mixed
_refine_ls_matrix_type full
_refine_ls_number_parameters 185
_refine_ls_number_reflns 2619
_refine_ls_number_restraints 0
_refine_ls_restrained_S_all 1.052
_refine_ls_R_factor_all 0.0509
_refine_ls_R_factor_gt 0.0389
_refine_ls_shift/su_max 0.000
_refine_ls_shift/su_mean 0.000
_refine_ls_structure_factor_coef Fsqd
_refine_ls_weighting_details 'calc w=1/[\s^2^(Fo^2^)+(0.0502P)^2^+0.3469P] where P=(Fo^2^+2Fc^2^)/3'
_refine_ls_weighting_scheme calc
_refine_ls_wR_factor_gt 0.0995
_refine_ls_wR_factor_ref 0.1068
_reflns_number_gt 2203
_reflns_number_total 2619
_reflns_threshold_expression >2sigma(I)
_cod_data_source_file c3ce42205d.txt
_cod_data_source_block compound_1
_cod_original_sg_symbol_H-M P2(1)/c
_cod_database_code 7214067

loop_
_symmetry_equiv_pos_as_xyz
'x, y, z'
'-x, y+1/2, -z+1/2'
'-x, -y, -z'
'x, -y-1/2, z-1/2'

loop_
_atom_site_label
_atom_site_type_symbol
_atom_site_fract_x
_atom_site_fract_y
_atom_site_fract_z
_atom_site_U_iso_or_equiv
_atom_site_adp_type
_atom_site_occupancy
_atom_site_symmetry_multiplicity
_atom_site_calc_flag
S1 S 0.25313(6) 0.38134(3) 0.45215(4) 0.03182(14) Uani 1 1 d
N1 N 0.32041(19) 0.27673(9) 0.68842(13) 0.0289(3) Uani 1 1 d
H1N H 0.359(3) 0.2501(13) 0.765(2) 0.044(5) Uiso 1 1 d
N2 N 0.37662(19) 0.28554(8) 0.46979(12) 0.0295(3) Uani 1 1 d
C1 C 0.1360(2) 0.31851(9) 0.66797(14) 0.0269(3) Uani 1 1 d
C2 C 0.0797(2) 0.36707(10) 0.55435(15) 0.0285(3) Uani 1 1 d
C3 C -0.1060(2) 0.40459(11) 0.52641(17) 0.0333(4) Uani 1 1 d
H3 H -0.146(3) 0.4359(12) 0.4464(17) 0.032(4) Uiso 1 1 d
C4 C -0.2284(2) 0.39903(11) 0.61765(18) 0.0355(4) Uani 1 1 d
H4 H -0.356(3) 0.4264(12) 0.6008(17) 0.032(4) Uiso 1 1 d
C5 C -0.1701(2) 0.35309(11) 0.73228(17) 0.0343(4) Uani 1 1 d
H5 H -0.253(3) 0.3496(13) 0.7952(19) 0.042(5) Uiso 1 1 d
C6 C 0.0097(2) 0.31097(10) 0.75722(16) 0.0313(3) Uani 1 1 d
H6 H 0.052(3) 0.2750(12) 0.8349(18) 0.033(5) Uiso 1 1 d
C7 C 0.4023(2) 0.24940(10) 0.58411(14) 0.0271(3) Uani 1 1 d
C8 C 0.5292(2) 0.17210(10) 0.60526(14) 0.0288(3) Uani 1 1 d
C9 C 0.7056(2) 0.17104(11) 0.55902(16) 0.0345(4) Uani 1 1 d
H9 H 0.737(3) 0.2204(14) 0.511(2) 0.043(5) Uiso 1 1 d
C10 C 0.8263(3) 0.09993(13) 0.57887(19) 0.0441(4) Uani 1 1 d
H10 H 0.955(3) 0.1014(13) 0.549(2) 0.050(6) Uiso 1 1 d
C11 C 0.7710(3) 0.02885(13) 0.64242(19) 0.0468(5) Uani 1 1 d
H11 H 0.849(3) -0.0206(15) 0.654(2) 0.056(6) Uiso 1 1 d
C12 C 0.5946(3) 0.02850(12) 0.68675(19) 0.0450(4) Uani 1 1 d
H12 H 0.556(3) -0.0186(14) 0.731(2) 0.054(6) Uiso 1 1 d
C13 C 0.4747(3) 0.10028(11) 0.66984(17) 0.0366(4) Uani 1 1 d
H13 H 0.353(3) 0.1003(12) 0.7008(19) 0.039(5) Uiso 1 1 d

loop_
_atom_site_aniso_label
_atom_site_aniso_U_11
_atom_site_aniso_U_22
_atom_site_aniso_U_33
_atom_site_aniso_U_23
_atom_site_aniso_U_13
_atom_site_aniso_U_12
S1 0.0322(2) 0.0326(2) 0.0315(2) 0.00535(15) 0.00822(16) 0.00400(15)
N1 0.0265(7) 0.0352(7) 0.0245(6) 0.0011(5) 0.0037(5) 0.0059(5)
N2 0.0295(7) 0.0311(7) 0.0280(7) -0.0001(5) 0.0060(5) 0.0034(5)
C1 0.0229(7) 0.0280(7) 0.0290(7) -0.0027(6) 0.0027(5) 0.0003(6)
C2 0.0268(7) 0.0285(7) 0.0296(7) -0.0022(6) 0.0040(6) -0.0011(6)
C3 0.0285(8) 0.0312(8) 0.0383(9) 0.0027(7) 0.0014(6) 0.0013(6)
C4 0.0243(8) 0.0332(8) 0.0482(10) -0.0025(7) 0.0044(7) 0.0012(6)
C5 0.0266(8) 0.0384(9) 0.0393(9) -0.0038(7) 0.0098(7) -0.0004(7)
C6 0.0296(8) 0.0327(8) 0.0317(8) -0.0009(7) 0.0062(6) -0.0003(6)
C7 0.0242(7) 0.0295(7) 0.0272(7) -0.0028(6) 0.0042(5) -0.0005(6)
C8 0.0297(8) 0.0306(8) 0.0253(7) -0.0025(6) 0.0029(6) 0.0032(6)
C9 0.0344(9) 0.0347(9) 0.0357(8) -0.0018(7) 0.0098(7) 0.0035(7)
C10 0.0396(10) 0.0466(10) 0.0483(11) -0.0034(8) 0.0139(8) 0.0113(8)
C11 0.0562(12) 0.0408(10) 0.0434(10) 0.0016(8) 0.0091(9) 0.0193(9)
C12 0.0602(12) 0.0344(9) 0.0419(10) 0.0073(8) 0.0135(9) 0.0070(8)
C13 0.0400(10) 0.0366(9) 0.0344(9) 0.0020(7) 0.0101(7) 0.0023(7)

loop_
_atom_type_symbol
_atom_type_description
_atom_type_scat_dispersion_real
_atom_type_scat_dispersion_imag
_atom_type_scat_source
C C 0.0033 0.0016 'International Tables Vol C Tables 4.2.6.8 and 6.1.1.4'
H H 0.0000 0.0000 'International Tables Vol C Tables 4.2.6.8 and 6.1.1.4'
N N 0.0061 0.0033 'International Tables Vol C Tables 4.2.6.8 and 6.1.1.4'
S S 0.1246 0.1234 'International Tables Vol C Tables 4.2.6.8 and 6.1.1.4'

loop_
_geom_angle_atom_site_label_1
_geom_angle_atom_site_label_2
_geom_angle_atom_site_label_3
_geom_angle
N2 S1 C2 102.03(7)
C7 N1 C1 121.34(13)
C7 N1 H1N 117.0(13)
C1 N1 H1N 117.3(13)
C7 N2 S1 117.33(11)
C6 C1 C2 119.63(14)
C6 C1 N1 121.66(14)
C2 C1 N1 118.70(13)
C1 C2 C3 120.39(15)
C1 C2 S1 117.52(12)
C3 C2 S1 122.06(13)
C4 C3 C2 119.49(16)
C4 C3 H3 120.4(11)
C2 C3 H3 120.1(11)
C5 C4 C3 119.99(16)
C5 C4 H4 119.6(10)
C3 C4 H4 120.4(10)
C4 C5 C6 120.90(16)
C4 C5 H5 120.1(13)
C6 C5 H5 119.0(13)
C5 C6 C1 119.39(15)
C5 C6 H6 122.9(10)
C1 C6 H6 117.7(10)
N2 C7 N1 125.00(14)
N2 C7 C8 117.81(13)
N1 C7 C8 117.19(13)
C9 C8 C13 119.23(15)
C9 C8 C7 119.43(14)
C13 C8 C7 121.33(14)
C10 C9 C8 120.21(17)
C10 C9 H9 122.0(12)
C8 C9 H9 117.8(12)
C11 C10 C9 120.23(18)
C11 C10 H10 120.6(12)
C9 C10 H10 119.1(12)
C10 C11 C12 120.13(17)
C10 C11 H11 121.4(14)
C12 C11 H11 118.4(14)
C11 C12 C13 119.97(18)
C11 C12 H12 121.2(14)
C13 C12 H12 118.8(14)
C12 C13 C8 120.20(17)
C12 C13 H13 120.1(12)
C8 C13 H13 119.6(12)

loop_
_geom_bond_atom_site_label_1
_geom_bond_atom_site_label_2
_geom_bond_distance
S1 N2 1.7200(13)
S1 C2 1.7582(16)
N1 C7 1.3786(19)
N1 C1 1.4157(19)
N1 H1N 0.89(2)
N2 C7 1.2925(19)
C1 C6 1.392(2)
C1 C2 1.392(2)
C2 C3 1.395(2)
C3 C4 1.386(2)
C3 H3 0.957(18)
C4 C5 1.381(3)
C4 H4 0.970(19)
C5 C6 1.390(2)
C5 H5 0.95(2)
C6 H6 0.980(18)
C7 C8 1.488(2)
C8 C9 1.394(2)
C8 C13 1.396(2)
C9 C10 1.385(2)
C9 H9 0.97(2)
C10 C11 1.383(3)
C10 H10 1.00(2)
C11 C12 1.384(3)
C11 H11 0.94(2)
C12 C13 1.389(3)
C12 H12 0.93(2)
C13 H13 0.96(2)
